data_2106603
loop_
_publ_author_name
'Takeda, Y.'
'Kanamaru, F.'
'Shimada, M.'
'Koizumi, M.'

_publ_section_title
;
 Crystal structure of Ba Ni O3
;
_journal_name_full 'Acta Crystallographica B (24,1968-38,1982)'
_journal_page_first 2464
_journal_page_last 2466
_journal_volume 32
_journal_year 1976
_chemical_formula_sum 'Ba Ni O3'
_space_group_IT_number 194
_symmetry_space_group_name_Hall '-P 6c 2c'
_symmetry_space_group_name_H-M 'P 63/m m c'
_cell_angle_alpha 90
_cell_angle_beta 90
_cell_angle_gamma 120
_cell_formula_units_Z 2
_cell_length_a 5.629
_cell_length_b 5.629
_cell_length_c 4.811
_cell_volume 132.017
_citation_journal_id_ASTM ACBCAR
_cod_data_source_file Takeda_ACBCAR_1976_1769.cif
_cod_data_source_block Ba1Ni1O3
_cod_original_cell_volume 132.0166
_cod_original_formula_sum 'Ba1 Ni1 O3'
_cod_database_code 2106603

loop_
_symmetry_equiv_pos_as_xyz
x,y,z
x-y,x,z+1/2
-y,x-y,z
-x,-y,z+1/2
-x+y,-x,z
y,-x+y,z+1/2
-y,-x,-z+1/2
x-y,-y,-z
x,x-y,-z+1/2
y,x,-z
-x+y,y,-z+1/2
-x,-x+y,-z
-x,-y,-z
-x+y,-x,-z-1/2
y,-x+y,-z
x,y,-z-1/2
x-y,x,-z
-y,x-y,-z-1/2
y,x,z-1/2
-x+y,y,z
-x,-x+y,z-1/2
-y,-x,z
x-y,-y,z-1/2
x,x-y,z

loop_
_atom_site_label
_atom_site_type_symbol
_atom_site_fract_x
_atom_site_fract_y
_atom_site_fract_z
_atom_site_occupancy
_atom_site_U_iso_or_equiv
Ni1 Ni+4 0 0 0 1 0.0
Ba1 Ba+2 0.3333 0.6667 0.75 1 0.0
O1 O-2 0.1462 -0.1462 0.25 1 0.0
